data_7232079
loop_
_publ_author_name
'Sharara, Kudzaishe N.'
'Nyamayaro, Kudzanai'
'Wicht, Merrill M.'
'Venter, Gerhard A.'
'B\'athori, Nikoletta B.'

_publ_section_title
;
 Multicomponent crystals of nitrofurazone -- when more is less
;
_journal_issue 7
_journal_name_full CrystEngComm
_journal_page_first 1091
_journal_paper_doi 10.1039/C8CE01911H
_journal_volume 21
_journal_year 2019
_chemical_formula_sum 'C6 H9 N4 O8 P'
_chemical_formula_weight 296.14
_space_group_crystal_system triclinic
_space_group_IT_number 2
_space_group_name_Hall '-P 1'
_space_group_name_H-M_alt 'P -1'
_symmetry_space_group_name_Hall '-P 1'
_symmetry_space_group_name_H-M 'P -1'
_atom_sites_solution_hydrogens mixed
_audit_creation_method SHELXL-2016/4
_audit_update_record
;
2018-11-04 deposited with the CCDC.
2019-01-03 downloaded from the CCDC.
;
_cell_angle_alpha 106.87(3)
_cell_angle_beta 99.66(3)
_cell_angle_gamma 92.30(3)
_cell_formula_units_Z 2
_cell_length_a 4.4913(9)
_cell_length_b 10.893(2)
_cell_length_c 12.672(3)
_cell_measurement_reflns_used 2646
_cell_measurement_temperature 173(2)
_cell_measurement_theta_max 28.423
_cell_measurement_theta_min 1.710
_cell_volume 582.3(2)
_computing_structure_refinement 'SHELXL-2016/4 (Sheldrick, 2016)'
_diffrn_ambient_temperature 173(2)
_diffrn_measured_fraction_theta_full 0.999
_diffrn_measured_fraction_theta_max 0.998
_diffrn_measurement_device_type 'Bruker APEX II'
_diffrn_radiation_type MoK\a
_diffrn_radiation_wavelength 0.71073
_diffrn_reflns_av_R_equivalents 0.0337
_diffrn_reflns_av_unetI/netI 0.0244
_diffrn_reflns_Laue_measured_fraction_full 0.999
_diffrn_reflns_Laue_measured_fraction_max 0.998
_diffrn_reflns_limit_h_max 6
_diffrn_reflns_limit_h_min -6
_diffrn_reflns_limit_k_max 14
_diffrn_reflns_limit_k_min -14
_diffrn_reflns_limit_l_max 16
_diffrn_reflns_limit_l_min -16
_diffrn_reflns_number 13757
_diffrn_reflns_point_group_measured_fraction_full 0.999
_diffrn_reflns_point_group_measured_fraction_max 0.998
_diffrn_reflns_theta_full 25.242
_diffrn_reflns_theta_max 28.423
_diffrn_reflns_theta_min 1.710
_exptl_absorpt_coefficient_mu 0.283
_exptl_absorpt_correction_T_max 1.000
_exptl_absorpt_correction_T_min 0.917
_exptl_absorpt_correction_type multi-scan
_exptl_absorpt_process_details 'SADABS, Bruker ASX'
_exptl_crystal_colour yellow
_exptl_crystal_density_diffrn 1.689
_exptl_crystal_description plate
_exptl_crystal_F_000 304
_exptl_crystal_recrystallization_method 'Re-crystallisation from solvent: H3PO4'
_exptl_crystal_size_max 0.560
_exptl_crystal_size_mid 0.390
_exptl_crystal_size_min 0.290
_refine_diff_density_max 0.317
_refine_diff_density_min -0.345
_refine_diff_density_rms 0.049
_refine_ls_extinction_method none
_refine_ls_goodness_of_fit_ref 1.036
_refine_ls_hydrogen_treatment mixed
_refine_ls_matrix_type full
_refine_ls_number_parameters 196
_refine_ls_number_reflns 2900
_refine_ls_number_restraints 0
_refine_ls_restrained_S_all 1.036
_refine_ls_R_factor_all 0.0330
_refine_ls_R_factor_gt 0.0298
_refine_ls_shift/su_max 0.000
_refine_ls_shift/su_mean 0.000
_refine_ls_structure_factor_coef Fsqd
_refine_ls_weighting_details 'w=1/[\s^2^(Fo^2^)+(0.0441P)^2^+0.1751P] where P=(Fo^2^+2Fc^2^)/3'
_refine_ls_weighting_scheme calc
_refine_ls_wR_factor_gt 0.0789
_refine_ls_wR_factor_ref 0.0812
_reflns_Friedel_coverage 0.000
_reflns_number_gt 2646
_reflns_number_total 2900
_reflns_threshold_expression 'I > 2\s(I)'
_cod_data_source_file c8ce01911h2.cif
_cod_data_source_block nfzh3po4
_cod_depositor_comments 'Adding full bibliography for 7232079--7232083.cif.'
_cod_database_code 7232079
_shelx_shelxl_version_number 2016/4
_shelx_space_group_comment
;
The symmetry employed for this shelxl refinement is uniquely defined
by the following loop, which should always be used as a source of
symmetry information in preference to the above space-group names.
They are only intended as comments.
;
_shelx_estimated_absorpt_t_min 0.858
_shelx_estimated_absorpt_t_max 0.923

loop_
_space_group_symop_operation_xyz
'x, y, z'
'-x, -y, -z'

loop_
_atom_site_label
_atom_site_type_symbol
_atom_site_fract_x
_atom_site_fract_y
_atom_site_fract_z
_atom_site_U_iso_or_equiv
_atom_site_adp_type
_atom_site_occupancy
_atom_site_site_symmetry_order
_atom_site_calc_flag
_atom_site_refinement_flags_posn
_atom_site_refinement_flags_adp
N1 N -0.2287(3) 0.09345(11) 0.70954(10) 0.0271(3) Uani 1 1 d . .
O2 O -0.2092(3) 0.01226(10) 0.62183(11) 0.0464(3) Uani 1 1 d . .
O3 O -0.3959(2) 0.08090(10) 0.77429(10) 0.0346(2) Uani 1 1 d . .
C4 C -0.0474(3) 0.21319(12) 0.74095(11) 0.0212(3) Uani 1 1 d . .
O5 O 0.11839(19) 0.23035(8) 0.66602(7) 0.02017(19) Uani 1 1 d . .
C6 C 0.2551(3) 0.35300(11) 0.71276(10) 0.0191(2) Uani 1 1 d . .
C7 C 0.1747(3) 0.40934(13) 0.81387(11) 0.0239(3) Uani 1 1 d . .
H7 H 0.239677 0.493998 0.862361 0.029 Uiso 1 1 calc R U
C8 C -0.0249(3) 0.31660(13) 0.83226(11) 0.0236(3) Uani 1 1 d . .
H8 H -0.121228 0.325480 0.894993 0.028 Uiso 1 1 calc R U
C9 C 0.4545(3) 0.40111(11) 0.65293(10) 0.0189(2) Uani 1 1 d . .
H9 H 0.541989 0.487872 0.681477 0.023 Uiso 1 1 calc R U
N10 N 0.5148(2) 0.32773(10) 0.56148(9) 0.0185(2) Uani 1 1 d . .
N11 N 0.7075(2) 0.38308(10) 0.51205(9) 0.0190(2) Uani 1 1 d . .
H11 H 0.798(4) 0.4613(18) 0.5450(15) 0.035(5) Uiso 1 1 d . .
C12 C 0.7946(3) 0.31125(11) 0.41688(10) 0.0179(2) Uani 1 1 d . .
O13 O 0.9731(2) 0.36813(8) 0.37555(7) 0.0226(2) Uani 1 1 d . .
N14 N 0.6868(3) 0.18964(11) 0.37389(10) 0.0257(2) Uani 1 1 d . .
H15 H 0.742(4) 0.1468(18) 0.3113(17) 0.038(5) Uiso 1 1 d . .
H14 H 0.563(4) 0.1574(17) 0.4037(14) 0.030(4) Uiso 1 1 d . .
P16 P 0.99547(6) 0.18951(3) 0.09545(2) 0.01687(10) Uani 1 1 d . .
O17 O 1.19251(19) 0.14357(8) 0.01013(7) 0.02076(19) Uani 1 1 d . .
O18 O 1.1842(2) 0.28911(9) 0.19988(8) 0.0260(2) Uani 1 1 d . .
H18 H 1.094(5) 0.307(2) 0.253(2) 0.057(6) Uiso 1 1 d . .
O19 O 0.8610(2) 0.08053(9) 0.13460(8) 0.0235(2) Uani 1 1 d . .
H19 H 0.844(5) 0.008(2) 0.0887(19) 0.053(6) Uiso 1 1 d . .
O20 O 0.7289(2) 0.25807(9) 0.05078(8) 0.0239(2) Uani 1 1 d . .
H20 H 0.571(5) 0.220(2) 0.0364(17) 0.044(5) Uiso 1 1 d . .

loop_
_atom_site_aniso_label
_atom_site_aniso_U_11
_atom_site_aniso_U_22
_atom_site_aniso_U_33
_atom_site_aniso_U_23
_atom_site_aniso_U_13
_atom_site_aniso_U_12
N1 0.0267(6) 0.0221(5) 0.0363(7) 0.0124(5) 0.0106(5) -0.0011(4)
O2 0.0579(8) 0.0252(5) 0.0535(7) -0.0015(5) 0.0307(6) -0.0109(5)
O3 0.0334(5) 0.0359(6) 0.0415(6) 0.0179(5) 0.0169(5) -0.0051(4)
C4 0.0195(6) 0.0221(6) 0.0269(6) 0.0128(5) 0.0086(5) 0.0013(4)
O5 0.0218(4) 0.0169(4) 0.0236(4) 0.0067(3) 0.0090(3) -0.0009(3)
C6 0.0190(5) 0.0173(5) 0.0219(6) 0.0065(4) 0.0053(4) 0.0000(4)
C7 0.0266(6) 0.0229(6) 0.0225(6) 0.0056(5) 0.0081(5) 0.0002(5)
C8 0.0245(6) 0.0274(6) 0.0232(6) 0.0112(5) 0.0097(5) 0.0031(5)
C9 0.0182(5) 0.0180(5) 0.0215(6) 0.0071(5) 0.0051(4) -0.0010(4)
N10 0.0168(5) 0.0191(5) 0.0213(5) 0.0082(4) 0.0053(4) -0.0013(4)
N11 0.0214(5) 0.0156(5) 0.0197(5) 0.0031(4) 0.0080(4) -0.0041(4)
C12 0.0181(5) 0.0178(5) 0.0178(5) 0.0055(4) 0.0032(4) 0.0000(4)
O13 0.0276(5) 0.0191(4) 0.0189(4) 0.0005(3) 0.0097(3) -0.0062(3)
N14 0.0330(6) 0.0170(5) 0.0256(6) 0.0012(4) 0.0123(5) -0.0047(4)
P16 0.01524(15) 0.01707(15) 0.01664(16) 0.00103(11) 0.00650(11) -0.00222(11)
O17 0.0178(4) 0.0220(4) 0.0207(4) 0.0014(3) 0.0087(3) -0.0016(3)
O18 0.0239(5) 0.0284(5) 0.0192(5) -0.0034(4) 0.0072(4) -0.0086(4)
O19 0.0303(5) 0.0185(4) 0.0218(5) 0.0028(4) 0.0122(4) -0.0014(4)
O20 0.0157(4) 0.0231(4) 0.0344(5) 0.0096(4) 0.0078(4) -0.0010(3)

loop_
_atom_type_symbol
_atom_type_description
_atom_type_scat_dispersion_real
_atom_type_scat_dispersion_imag
_atom_type_scat_source
C C 0.0033 0.0016 'International Tables Vol C Tables 4.2.6.8 and 6.1.1.4'
H H 0.0000 0.0000 'International Tables Vol C Tables 4.2.6.8 and 6.1.1.4'
N N 0.0061 0.0033 'International Tables Vol C Tables 4.2.6.8 and 6.1.1.4'
O O 0.0106 0.0060 'International Tables Vol C Tables 4.2.6.8 and 6.1.1.4'
P P 0.1023 0.0942 'International Tables Vol C Tables 4.2.6.8 and 6.1.1.4'

loop_
_geom_angle_atom_site_label_1
_geom_angle_atom_site_label_2
_geom_angle_atom_site_label_3
_geom_angle
O2 N1 O3 125.21(12)
O2 N1 C4 118.54(12)
O3 N1 C4 116.24(12)
C8 C4 O5 113.63(11)
C8 C4 N1 130.19(12)
O5 C4 N1 116.09(12)
C4 O5 C6 104.45(10)
C7 C6 O5 110.82(11)
C7 C6 C9 130.85(12)
O5 C6 C9 118.33(11)
C6 C7 C8 106.51(12)
C4 C8 C7 104.59(11)
N10 C9 C6 120.44(11)
C9 N10 N11 115.53(10)
C12 N11 N10 119.84(10)
O13 C12 N14 124.63(12)
O13 C12 N11 116.65(11)
N14 C12 N11 118.72(11)
O17 P16 O18 109.14(6)
O17 P16 O20 111.54(6)
O18 P16 O20 106.82(6)
O17 P16 O19 113.60(6)
O18 P16 O19 107.41(6)
O20 P16 O19 108.03(6)

loop_
_geom_bond_atom_site_label_1
_geom_bond_atom_site_label_2
_geom_bond_distance
N1 O2 1.2221(17)
N1 O3 1.2327(15)
N1 C4 1.4237(17)
C4 C8 1.3464(19)
C4 O5 1.3492(15)
O5 C6 1.3658(15)
C6 C7 1.3657(18)
C6 C9 1.4397(16)
C7 C8 1.4187(18)
C9 N10 1.2805(17)
N10 N11 1.3655(14)
N11 C12 1.3619(16)
C12 O13 1.2609(14)
C12 N14 1.3142(16)
P16 O17 1.4983(10)
P16 O18 1.5371(12)
P16 O20 1.5496(11)
P16 O19 1.5507(10)

loop_
_geom_torsion_atom_site_label_1
_geom_torsion_atom_site_label_2
_geom_torsion_atom_site_label_3
_geom_torsion_atom_site_label_4
_geom_torsion
O2 N1 C4 C8 -179.39(15)
O3 N1 C4 C8 1.0(2)
O2 N1 C4 O5 4.37(19)
O3 N1 C4 O5 -175.27(11)
C8 C4 O5 C6 -0.11(14)
N1 C4 O5 C6 176.75(11)
C4 O5 C6 C7 0.04(14)
C4 O5 C6 C9 179.25(11)
O5 C6 C7 C8 0.04(15)
C9 C6 C7 C8 -179.04(13)
O5 C4 C8 C7 0.14(15)
N1 C4 C8 C7 -176.18(13)
C6 C7 C8 C4 -0.10(15)
C7 C6 C9 N10 175.08(13)
O5 C6 C9 N10 -3.95(18)
C6 C9 N10 N11 -179.70(10)
C9 N10 N11 C12 177.39(11)
N10 N11 C12 O13 -179.94(10)
N10 N11 C12 N14 0.83(18)
